data_2105796
loop_
_publ_author_name
'Bertolotti, Federica'
'Calore, Leandro'
'Gervasio, Giuliana'
'Agostino, Angelo'
'Truccato, Marco'
'Operti, Lorenza'

_publ_section_title
;
 X-ray crystal structures of Al-doped (Y,Ca)Ba~2~Cu~3~O~7{-~<i>y</i>}
 whiskers
;
_journal_issue 2
_journal_name_full 'Acta Crystallographica Section B'
_journal_page_first 236
_journal_page_last 242
_journal_paper_doi 10.1107/S2052520613029351
_journal_volume 70
_journal_year 2014
_chemical_formula_moiety 'Cu2 O5.92 Y0.88, 0.84(O), 1.93(Ba), 0.69(Cu),2.12(Ca0.04)'
_chemical_formula_sum 'Al0.3 Ba1.92 Ca0.2 Cu2.7 O6.76 Y0.88'
_chemical_formula_weight 639.18
_space_group_IT_number 123
_symmetry_cell_setting tetragonal
_symmetry_space_group_name_Hall '-P 4 2'
_symmetry_space_group_name_H-M 'P 4/m m m'
_atom_sites_solution_primary direct
_atom_sites_solution_secondary difmap
_audit_creation_method SHELXL-97
_cell_angle_alpha 90.00
_cell_angle_beta 90.00
_cell_angle_gamma 90.00
_cell_formula_units_Z 1
_cell_length_a 3.8595(2)
_cell_length_b 3.8595(2)
_cell_length_c 11.6456(8)
_cell_measurement_reflns_used 2189
_cell_measurement_temperature 293(2)
_cell_measurement_theta_max 32.6803
_cell_measurement_theta_min 6.3294
_cell_volume 173.470(17)
_computing_cell_refinement
;
CrysAlisPro, Agilent Technologies,
Version 1.171.35.21 (release 20-01-2012 CrysAlis171 .NET)
(compiled Jan 23 2012,18:06:46)
;
_computing_data_collection
;
CrysAlisPro, Agilent Technologies,
Version 1.171.35.21 (release 20-01-2012 CrysAlis171 .NET)
(compiled Jan 23 2012,18:06:46)
;
_computing_data_reduction
;
CrysAlisPro, Agilent Technologies,
Version 1.171.35.21 (release 20-01-2012 CrysAlis171 .NET)
(compiled Jan 23 2012,18:06:46)
;
_computing_structure_refinement 'SHELXL-97 (Sheldrick, 1997)'
_computing_structure_solution 'SHELXS-97 (Sheldrick, 1990)'
_diffrn_ambient_temperature 293(2)
_diffrn_detector_area_resol_mean 10.2890
_diffrn_measured_fraction_theta_full 0.951
_diffrn_measured_fraction_theta_max 0.951
_diffrn_measurement_device_type 'Xcalibur, Ruby, Gemini ultra'
_diffrn_radiation_monochromator graphite
_diffrn_radiation_source 'fine-focus sealed tube'
_diffrn_radiation_type MoK\a
_diffrn_radiation_wavelength 0.71073
_diffrn_reflns_av_R_equivalents 0.0396
_diffrn_reflns_av_sigmaI/netI 0.0139
_diffrn_reflns_limit_h_max 5
_diffrn_reflns_limit_h_min -5
_diffrn_reflns_limit_k_max 5
_diffrn_reflns_limit_k_min -5
_diffrn_reflns_limit_l_max 17
_diffrn_reflns_limit_l_min -16
_diffrn_reflns_number 3659
_diffrn_reflns_theta_full 32.75
_diffrn_reflns_theta_max 32.75
_diffrn_reflns_theta_min 6.34
_exptl_absorpt_coefficient_mu 26.376
_exptl_absorpt_correction_T_max 0.642
_exptl_absorpt_correction_T_min 0.304
_exptl_absorpt_correction_type analytical
_exptl_absorpt_process_details
;
CrysAlisPro, Agilent Technologies,
Version 1.171.35.21 (release 20-01-2012 CrysAlis171 .NET)
(compiled Jan 23 2012,18:06:46)
Analytical numeric absorption correction using a multifaceted crystal
   model based on expressions derived by R.C. Clark & J.S. Reid.
(Clark, R. C. & Reid, J. S. (1995). Acta Cryst. A51, 887-897)
;
_exptl_crystal_density_diffrn 6.119
_exptl_crystal_density_method 'not measured'
_exptl_crystal_F_000 282.7
_exptl_crystal_size_max 0.2393
_exptl_crystal_size_mid 0.0389
_exptl_crystal_size_min 0.0168
_refine_diff_density_max 0.946
_refine_diff_density_min -1.189
_refine_ls_extinction_method none
_refine_ls_goodness_of_fit_ref 1.381
_refine_ls_matrix_type full
_refine_ls_number_parameters 26
_refine_ls_number_reflns 233
_refine_ls_number_restraints 0
_refine_ls_restrained_S_all 1.381
_refine_ls_R_factor_all 0.0164
_refine_ls_R_factor_gt 0.0158
_refine_ls_shift/su_max 0.000
_refine_ls_shift/su_mean 0.000
_refine_ls_structure_factor_coef Fsqd
_refine_ls_weighting_details 'calc w=1/[\s^2^(Fo^2^)+(0.0150P)^2^+0.1870P] where P=(Fo^2^+2Fc^2^)/3'
_refine_ls_weighting_scheme calc
_refine_ls_wR_factor_gt 0.0384
_refine_ls_wR_factor_ref 0.0387
_reflns_number_gt 228
_reflns_number_total 244
_reflns_threshold_expression >2sigma(I)
_cod_data_source_file bp5058sup1.cif
_cod_data_source_block 3
_cod_original_cell_volume 173.47(2)
_cod_original_formula_sum 'Al0.30 Ba1.92 Ca0.20 Cu2.70 O6.76 Y0.88'
_cod_database_code 2105796
_cod_database_fobs_code 2105796

loop_
_symmetry_equiv_pos_as_xyz
'x, y, z'
'-y, x, z'
'-x, -y, z'
'y, -x, z'
'x, -y, -z'
'-x, y, -z'
'y, x, -z'
'-y, -x, -z'
'-x, -y, -z'
'y, -x, -z'
'x, y, -z'
'-y, x, -z'
'-x, y, z'
'x, -y, z'
'-y, -x, z'
'y, x, z'

loop_
_atom_site_type_symbol
_atom_site_label
_atom_site_fract_x
_atom_site_fract_y
_atom_site_fract_z
_atom_site_U_iso_or_equiv
_atom_site_adp_type
_atom_site_calc_flag
_atom_site_refinement_flags
_atom_site_occupancy
_atom_site_symmetry_multiplicity
Y Y1 0.0000 0.0000 0.5000 0.0086(3) Uani d SP 0.884(6) 16
Ca Ca1 0.0000 0.0000 0.5000 0.0086(3) Uani d SP 0.12 16
Cu Cu2 0.5000 0.5000 0.35723(6) 0.0088(2) Uani d S 1 8
Cu Cu1 0.5000 0.5000 0.0000 0.0172(5) Uani d SP 0.695(6) 16
Al Al1 0.5000 0.5000 0.0000 0.0172(5) Uani d SP 0.31 16
Ba Ba1 0.0000 0.0000 0.18690(3) 0.01424(13) Uani d SP 0.964(4) 8
Ca Ca2 0.0000 0.0000 0.18690(3) 0.01424(13) Uani d SP 0.04 8
O O1 0.5000 0.5000 -0.1560(5) 0.032(2) Uani d SP 0.96(3) 8
O O2 0.5000 0.0000 0.0000 0.020(3) Uani d SP 0.42(2) 8
O O3 0.0000 0.5000 0.3767(3) 0.0123(6) Uani d S 1 4

loop_
_atom_site_aniso_label
_atom_site_aniso_U_11
_atom_site_aniso_U_22
_atom_site_aniso_U_33
_atom_site_aniso_U_12
_atom_site_aniso_U_13
_atom_site_aniso_U_23
Y1 0.0071(3) 0.0071(3) 0.0115(4) 0.000 0.000 0.000
Ca1 0.0071(3) 0.0071(3) 0.0115(4) 0.000 0.000 0.000
Cu2 0.0061(3) 0.0061(3) 0.0142(4) 0.000 0.000 0.000
Cu1 0.0207(6) 0.0207(6) 0.0102(6) 0.000 0.000 0.000
Al1 0.0207(6) 0.0207(6) 0.0102(6) 0.000 0.000 0.000
Ba1 0.01422(15) 0.01422(15) 0.0143(2) 0.000 0.000 0.000
Ca2 0.01422(15) 0.01422(15) 0.0143(2) 0.000 0.000 0.000
O1 0.038(3) 0.038(3) 0.020(3) 0.000 0.000 0.000
O2 0.035(7) 0.011(5) 0.015(5) 0.000 0.000 0.000
O3 0.0059(12) 0.0121(13) 0.0188(13) 0.000 0.000 0.000

loop_
_atom_type_symbol
_atom_type_description
_atom_type_scat_dispersion_real
_atom_type_scat_dispersion_imag
_atom_type_scat_source
O O 0.0106 0.0060 'International Tables Vol C Tables 4.2.6.8 and 6.1.1.4'
Cu Cu 0.3201 1.2651 'International Tables Vol C Tables 4.2.6.8 and 6.1.1.4'
Y Y -2.7962 3.5667 'International Tables Vol C Tables 4.2.6.8 and 6.1.1.4'
Ba Ba -0.3244 2.2819 'International Tables Vol C Tables 4.2.6.8 and 6.1.1.4'
Al Al 0.0645 0.0514 'International Tables Vol C Tables 4.2.6.8 and 6.1.1.4'
Ca Ca 0.2262 0.3064 'International Tables Vol C Tables 4.2.6.8 and 6.1.1.4'

loop_
_geom_angle_atom_site_label_1
_geom_angle_atom_site_label_2
_geom_angle_atom_site_label_3
_geom_angle_site_symmetry_1
_geom_angle_site_symmetry_3
_geom_angle
O3 Y1 O3 2 1_545 69.12(6)
O3 Y1 O3 2 2_655 106.70(12)
O3 Y1 O3 1_545 2_655 69.12(6)
O3 Y1 O3 2 10_556 180.00(12)
O3 Y1 O3 1_545 10_556 110.88(6)
O3 Y1 O3 2_655 10_556 73.30(12)
O3 Y1 O3 2 9_566 110.88(6)
O3 Y1 O3 1_545 9_566 180.00(12)
O3 Y1 O3 2_655 9_566 110.88(6)
O3 Y1 O3 10_556 9_566 69.12(6)
O3 Y1 O3 2 . 69.12(6)
O3 Y1 O3 1_545 . 106.70(12)
O3 Y1 O3 2_655 . 69.12(6)
O3 Y1 O3 10_556 . 110.88(6)
O3 Y1 O3 9_566 . 73.30(12)
O3 Y1 O3 2 10_456 73.30(12)
O3 Y1 O3 1_545 10_456 110.88(6)
O3 Y1 O3 2_655 10_456 180.0
O3 Y1 O3 10_556 10_456 106.70(12)
O3 Y1 O3 9_566 10_456 69.12(6)
O3 Y1 O3 . 10_456 110.88(6)
O3 Y1 O3 2 9_556 110.88(6)
O3 Y1 O3 1_545 9_556 73.30(12)
O3 Y1 O3 2_655 9_556 110.88(6)
O3 Y1 O3 10_556 9_556 69.12(6)
O3 Y1 O3 9_566 9_556 106.70(12)
O3 Y1 O3 . 9_556 180.0
O3 Y1 O3 10_456 9_556 69.12(6)
O3 Y1 Cu2 2 1_445 37.340(7)
O3 Y1 Cu2 1_545 1_445 37.340(7)
O3 Y1 Cu2 2_655 1_445 100.01(5)
O3 Y1 Cu2 10_556 1_445 142.660(7)
O3 Y1 Cu2 9_566 1_445 142.660(7)
O3 Y1 Cu2 . 1_445 100.01(5)
O3 Y1 Cu2 10_456 1_445 79.99(5)
O3 Y1 Cu2 9_556 1_445 79.99(5)
O3 Y1 Cu2 2 9_666 142.660(7)
O3 Y1 Cu2 1_545 9_666 142.660(7)
O3 Y1 Cu2 2_655 9_666 79.99(5)
O3 Y1 Cu2 10_556 9_666 37.340(7)
O3 Y1 Cu2 9_566 9_666 37.340(7)
O3 Y1 Cu2 . 9_666 79.99(5)
O3 Y1 Cu2 10_456 9_666 100.01(5)
O3 Y1 Cu2 9_556 9_666 100.01(5)
Cu2 Y1 Cu2 1_445 9_666 180.00(2)
O3 Y1 Cu2 2 1_455 37.340(7)
O3 Y1 Cu2 1_545 1_455 100.01(5)
O3 Y1 Cu2 2_655 1_455 100.01(5)
O3 Y1 Cu2 10_556 1_455 142.660(7)
O3 Y1 Cu2 9_566 1_455 79.99(5)
O3 Y1 Cu2 . 1_455 37.340(7)
O3 Y1 Cu2 10_456 1_455 79.99(5)
O3 Y1 Cu2 9_556 1_455 142.660(7)
Cu2 Y1 Cu2 1_445 1_455 74.295(10)
Cu2 Y1 Cu2 9_666 1_455 105.705(10)
O3 Y1 Cu2 2 1_545 100.01(5)
O3 Y1 Cu2 1_545 1_545 37.340(7)
O3 Y1 Cu2 2_655 1_545 37.340(7)
O3 Y1 Cu2 10_556 1_545 79.99(5)
O3 Y1 Cu2 9_566 1_545 142.660(7)
O3 Y1 Cu2 . 1_545 100.01(5)
O3 Y1 Cu2 10_456 1_545 142.660(7)
O3 Y1 Cu2 9_556 1_545 79.99(5)
Cu2 Y1 Cu2 1_445 1_545 74.295(10)
Cu2 Y1 Cu2 9_666 1_545 105.705(10)
Cu2 Y1 Cu2 1_455 1_545 117.30(2)
O3 Cu2 O3 2_665 1_655 89.22(2)
O3 Cu2 O3 2_665 . 89.22(2)
O3 Cu2 O3 1_655 . 166.60(19)
O3 Cu2 O3 2_665 2_655 166.60(19)
O3 Cu2 O3 1_655 2_655 89.22(2)
O3 Cu2 O3 . 2_655 89.22(2)
O3 Cu2 O1 2_665 9_665 96.70(9)
O3 Cu2 O1 1_655 9_665 96.70(9)
O3 Cu2 O1 . 9_665 96.70(9)
O3 Cu2 O1 2_655 9_665 96.70(9)
O3 Cu2 Ca1 2_665 1_665 48.66(5)
O3 Cu2 Ca1 1_655 1_665 48.66(5)
O3 Cu2 Ca1 . 1_665 122.62(7)
O3 Cu2 Ca1 2_655 1_665 122.62(7)
O1 Cu2 Ca1 9_665 1_665 121.351(11)
O3 Cu2 Y1 2_665 1_665 48.66(5)
O3 Cu2 Y1 1_655 1_665 48.66(5)
O3 Cu2 Y1 . 1_665 122.62(7)
O3 Cu2 Y1 2_655 1_665 122.62(7)
O1 Cu2 Y1 9_665 1_665 121.351(11)
Ca1 Cu2 Y1 1_665 1_665 0.0
O3 Cu2 Y1 2_665 . 122.62(7)
O3 Cu2 Y1 1_655 . 122.62(7)
O3 Cu2 Y1 . . 48.66(5)
O3 Cu2 Y1 2_655 . 48.66(5)
O1 Cu2 Y1 9_665 . 121.351(11)
Ca1 Cu2 Y1 1_665 . 117.30(2)
Y1 Cu2 Y1 1_665 . 117.30(2)
O3 Cu2 Y1 2_665 1_565 48.66(6)
O3 Cu2 Y1 1_655 1_565 122.62(7)
O3 Cu2 Y1 . 1_565 48.66(5)
O3 Cu2 Y1 2_655 1_565 122.62(7)
O1 Cu2 Y1 9_665 1_565 121.351(11)
Ca1 Cu2 Y1 1_665 1_565 74.295(10)
Y1 Cu2 Y1 1_665 1_565 74.295(10)
Y1 Cu2 Y1 . 1_565 74.295(10)
O3 Cu2 Ca1 2_665 1_565 48.66(6)
O3 Cu2 Ca1 1_655 1_565 122.62(7)
O3 Cu2 Ca1 . 1_565 48.66(5)
O3 Cu2 Ca1 2_655 1_565 122.62(7)
O1 Cu2 Ca1 9_665 1_565 121.351(11)
Ca1 Cu2 Ca1 1_665 1_565 74.295(10)
Y1 Cu2 Ca1 1_665 1_565 74.295(10)
Y1 Cu2 Ca1 . 1_565 74.295(10)
Y1 Cu2 Ca1 1_565 1_565 0.0
O3 Cu2 Y1 2_665 1_655 122.62(7)
O3 Cu2 Y1 1_655 1_655 48.66(5)
O3 Cu2 Y1 . 1_655 122.62(7)
O3 Cu2 Y1 2_655 1_655 48.66(5)
O1 Cu2 Y1 9_665 1_655 121.351(11)
Ca1 Cu2 Y1 1_665 1_655 74.295(10)
Y1 Cu2 Y1 1_665 1_655 74.295(10)
Y1 Cu2 Y1 . 1_655 74.295(10)
Y1 Cu2 Y1 1_565 1_655 117.30(2)
Ca1 Cu2 Y1 1_565 1_655 117.30(2)
O1 Cu1 O1 . 9_665 180.0
O1 Cu1 O2 . 2_655 90.0
O1 Cu1 O2 9_665 2_655 90.0
O1 Cu1 O2 . 2 90.0
O1 Cu1 O2 9_665 2 90.0
O2 Cu1 O2 2_655 2 180.0
O1 Cu1 O2 . . 90.0
O1 Cu1 O2 9_665 . 90.0
O2 Cu1 O2 2_655 . 90.0
O2 Cu1 O2 2 . 90.0
O1 Cu1 O2 . 1_565 90.0
O1 Cu1 O2 9_665 1_565 90.0
O2 Cu1 O2 2_655 1_565 90.0
O2 Cu1 O2 2 1_565 90.0
O2 Cu1 O2 . 1_565 180.0
O1 Cu1 Ca2 . 9 51.426(5)
O1 Cu1 Ca2 9_665 9 128.574(5)
O2 Cu1 Ca2 2_655 9 123.560(3)
O2 Cu1 Ca2 2 9 56.440(3)
O2 Cu1 Ca2 . 9 56.440(3)
O2 Cu1 Ca2 1_565 9 123.560(3)
O1 Cu1 Ba1 . 9 51.426(5)
O1 Cu1 Ba1 9_665 9 128.574(5)
O2 Cu1 Ba1 2_655 9 123.560(3)
O2 Cu1 Ba1 2 9 56.440(3)
O2 Cu1 Ba1 . 9 56.440(3)
O2 Cu1 Ba1 1_565 9 123.560(3)
Ca2 Cu1 Ba1 9 9 0.000(9)
O1 Cu1 Ba1 . 1_665 128.574(5)
O1 Cu1 Ba1 9_665 1_665 51.426(5)
O2 Cu1 Ba1 2_655 1_665 56.440(3)
O2 Cu1 Ba1 2 1_665 123.560(3)
O2 Cu1 Ba1 . 1_665 123.560(3)
O2 Cu1 Ba1 1_565 1_665 56.440(3)
Ca2 Cu1 Ba1 9 1_665 180.000(9)
Ba1 Cu1 Ba1 9 1_665 180.000(9)
O1 Cu1 Ca2 . 1_665 128.574(5)
O1 Cu1 Ca2 9_665 1_665 51.426(5)
O2 Cu1 Ca2 2_655 1_665 56.440(3)
O2 Cu1 Ca2 2 1_665 123.560(3)
O2 Cu1 Ca2 . 1_665 123.560(3)
O2 Cu1 Ca2 1_565 1_665 56.440(3)
Ca2 Cu1 Ca2 9 1_665 180.000(9)
Ba1 Cu1 Ca2 9 1_665 180.000(9)
Ba1 Cu1 Ca2 1_665 1_665 0.000(9)
O1 Cu1 Ca2 . 9_565 51.426(5)
O1 Cu1 Ca2 9_665 9_565 128.574(5)
O2 Cu1 Ca2 2_655 9_565 123.560(3)
O2 Cu1 Ca2 2 9_565 56.440(3)
O2 Cu1 Ca2 . 9_565 123.560(3)
O2 Cu1 Ca2 1_565 9_565 56.440(3)
Ca2 Cu1 Ca2 9 9_565 67.121(5)
Ba1 Cu1 Ca2 9 9_565 67.121(5)
Ba1 Cu1 Ca2 1_665 9_565 112.879(5)
Ca2 Cu1 Ca2 1_665 9_565 112.879(5)
O1 Cu1 Ca2 . 9_655 51.426(5)
O1 Cu1 Ca2 9_665 9_655 128.574(5)
O2 Cu1 Ca2 2_655 9_655 56.440(3)
O2 Cu1 Ca2 2 9_655 123.560(3)
O2 Cu1 Ca2 . 9_655 56.440(3)
O2 Cu1 Ca2 1_565 9_655 123.560(3)
Ca2 Cu1 Ca2 9 9_655 67.121(5)
Ba1 Cu1 Ca2 9 9_655 67.121(5)
Ba1 Cu1 Ca2 1_665 9_655 112.879(5)
Ca2 Cu1 Ca2 1_665 9_655 112.879(5)
Ca2 Cu1 Ca2 9_565 9_655 102.851(10)
O1 Ba1 O1 9 9_665 165.0(2)
O1 Ba1 O1 9 9_565 89.02(3)
O1 Ba1 O1 9_665 9_565 89.02(3)
O1 Ba1 O1 9 9_655 89.02(3)
O1 Ba1 O1 9_665 9_655 89.02(3)
O1 Ba1 O1 9_565 9_655 165.0(2)
O1 Ba1 O2 9 2_545 55.75(10)
O1 Ba1 O2 9_665 2_545 111.56(10)
O1 Ba1 O2 9_565 2_545 111.56(10)
O1 Ba1 O2 9_655 2_545 55.75(10)
O1 Ba1 O2 9 1_455 55.75(10)
O1 Ba1 O2 9_665 1_455 111.56(10)
O1 Ba1 O2 9_565 1_455 55.75(10)
O1 Ba1 O2 9_655 1_455 111.56(10)
O2 Ba1 O2 2_545 1_455 55.951(6)
O1 Ba1 O2 9 2 111.56(10)
O1 Ba1 O2 9_665 2 55.75(10)
O1 Ba1 O2 9_565 2 55.75(10)
O1 Ba1 O2 9_655 2 111.56(10)
O2 Ba1 O2 2_545 2 83.120(10)
O2 Ba1 O2 1_455 2 55.951(6)
O1 Ba1 O2 9 . 111.56(10)
O1 Ba1 O2 9_665 . 55.75(10)
O1 Ba1 O2 9_565 . 111.56(10)
O1 Ba1 O2 9_655 . 55.75(10)
O2 Ba1 O2 2_545 . 55.951(6)
O2 Ba1 O2 1_455 . 83.120(10)
O2 Ba1 O2 2 . 55.951(6)
O1 Ba1 O3 9 . 124.01(10)
O1 Ba1 O3 9_665 . 68.73(11)
O1 Ba1 O3 9_565 . 68.73(11)
O1 Ba1 O3 9_655 . 124.01(10)
O2 Ba1 O3 2_545 . 179.56(4)
O2 Ba1 O3 1_455 . 124.31(2)
O2 Ba1 O3 2 . 97.32(4)
O2 Ba1 O3 . . 124.31(2)
O1 Ba1 O3 9 2_655 124.01(10)
O1 Ba1 O3 9_665 2_655 68.73(11)
O1 Ba1 O3 9_565 2_655 124.01(10)
O1 Ba1 O3 9_655 2_655 68.73(11)
O2 Ba1 O3 2_545 2_655 124.31(2)
O2 Ba1 O3 1_455 2_655 179.56(4)
O2 Ba1 O3 2 2_655 124.31(2)
O2 Ba1 O3 . 2_655 97.32(4)
O3 Ba1 O3 . 2_655 55.43(5)
O1 Ba1 O3 9 2 68.73(11)
O1 Ba1 O3 9_665 2 124.01(10)
O1 Ba1 O3 9_565 2 68.73(11)
O1 Ba1 O3 9_655 2 124.01(10)
O2 Ba1 O3 2_545 2 124.31(2)
O2 Ba1 O3 1_455 2 97.32(4)
O2 Ba1 O3 2 2 124.31(2)
O2 Ba1 O3 . 2 179.56(4)
O3 Ba1 O3 . 2 55.43(5)
O3 Ba1 O3 2_655 2 82.24(8)
O1 Ba1 O3 9 1_545 68.73(11)
O1 Ba1 O3 9_665 1_545 124.01(10)
O1 Ba1 O3 9_565 1_545 124.01(10)
O1 Ba1 O3 9_655 1_545 68.73(11)
O2 Ba1 O3 2_545 1_545 97.32(4)
O2 Ba1 O3 1_455 1_545 124.31(2)
O2 Ba1 O3 2 1_545 179.56(4)
O2 Ba1 O3 . 1_545 124.31(2)
O3 Ba1 O3 . 1_545 82.24(8)
O3 Ba1 O3 2_655 1_545 55.43(5)
O3 Ba1 O3 2 1_545 55.43(5)
Cu1 O1 Cu2 . 9_665 180.0
Cu1 O1 Ca2 . 9 97.50(12)
Cu2 O1 Ca2 9_665 9 82.50(12)
Cu1 O1 Ba1 . 9 97.50(12)
Cu2 O1 Ba1 9_665 9 82.50(12)
Ca2 O1 Ba1 9 9 0.000(14)
Cu1 O1 Ca2 . 9_665 97.50(12)
Cu2 O1 Ca2 9_665 9_665 82.50(12)
Ca2 O1 Ca2 9 9_665 165.0(2)
Ba1 O1 Ca2 9 9_665 165.0(2)
Cu1 O1 Ba1 . 9_665 97.50(12)
Cu2 O1 Ba1 9_665 9_665 82.50(12)
Ca2 O1 Ba1 9 9_665 165.0(2)
Ba1 O1 Ba1 9 9_665 165.0(2)
Ca2 O1 Ba1 9_665 9_665 0.000(14)
Cu1 O1 Ba1 . 9_565 97.50(12)
Cu2 O1 Ba1 9_665 9_565 82.50(12)
Ca2 O1 Ba1 9 9_565 89.02(3)
Ba1 O1 Ba1 9 9_565 89.02(3)
Ca2 O1 Ba1 9_665 9_565 89.02(3)
Ba1 O1 Ba1 9_665 9_565 89.02(3)
Cu1 O1 Ba1 . 9_655 97.50(12)
Cu2 O1 Ba1 9_665 9_655 82.50(12)
Ca2 O1 Ba1 9 9_655 89.02(3)
Ba1 O1 Ba1 9 9_655 89.02(3)
Ca2 O1 Ba1 9_665 9_655 89.02(3)
Ba1 O1 Ba1 9_665 9_655 89.02(3)
Ba1 O1 Ba1 9_565 9_655 165.0(2)
Cu1 O1 Ca2 . 9_655 97.50(12)
Cu2 O1 Ca2 9_665 9_655 82.50(12)
Ca2 O1 Ca2 9 9_655 89.02(3)
Ba1 O1 Ca2 9 9_655 89.02(3)
Ca2 O1 Ca2 9_665 9_655 89.02(3)
Ba1 O1 Ca2 9_665 9_655 89.02(3)
Ba1 O1 Ca2 9_565 9_655 165.0(2)
Ba1 O1 Ca2 9_655 9_655 0.000(14)
Cu1 O1 Ca2 . 9_565 97.50(12)
Cu2 O1 Ca2 9_665 9_565 82.50(12)
Ca2 O1 Ca2 9 9_565 89.02(3)
Ba1 O1 Ca2 9 9_565 89.02(3)
Ca2 O1 Ca2 9_665 9_565 89.02(3)
Ba1 O1 Ca2 9_665 9_565 89.02(3)
Ba1 O1 Ca2 9_565 9_565 0.000(14)
Ba1 O1 Ca2 9_655 9_565 165.0(2)
Ca2 O1 Ca2 9_655 9_565 165.0(2)
Al1 O2 Cu1 1_545 . 180.0
Al1 O2 Cu1 1_545 1_545 0.0
Cu1 O2 Cu1 . 1_545 180.0
Al1 O2 Ca2 1_545 9 90.0
Cu1 O2 Ca2 . 9 90.0
Cu1 O2 Ca2 1_545 9 90.0
Al1 O2 Ba1 1_545 9 90.0
Cu1 O2 Ba1 . 9 90.0
Cu1 O2 Ba1 1_545 9 90.0
Ca2 O2 Ba1 9 9 0.000(9)
Al1 O2 Ca2 1_545 9_655 90.0
Cu1 O2 Ca2 . 9_655 90.0
Cu1 O2 Ca2 1_545 9_655 90.0
Ca2 O2 Ca2 9 9_655 83.120(10)
Ba1 O2 Ca2 9 9_655 83.120(10)
Al1 O2 Ba1 1_545 9_655 90.0
Cu1 O2 Ba1 . 9_655 90.0
Cu1 O2 Ba1 1_545 9_655 90.0
Ca2 O2 Ba1 9 9_655 83.120(10)
Ba1 O2 Ba1 9 9_655 83.120(10)
Ca2 O2 Ba1 9_655 9_655 0.0
Al1 O2 Ba1 1_545 1_655 90.0
Cu1 O2 Ba1 . 1_655 90.0
Cu1 O2 Ba1 1_545 1_655 90.0
Ca2 O2 Ba1 9 1_655 180.0
Ba1 O2 Ba1 9 1_655 180.0
Ca2 O2 Ba1 9_655 1_655 96.880(10)
Ba1 O2 Ba1 9_655 1_655 96.880(10)
Al1 O2 Ca2 1_545 1_655 90.0
Cu1 O2 Ca2 . 1_655 90.0
Cu1 O2 Ca2 1_545 1_655 90.0
Ca2 O2 Ca2 9 1_655 180.0
Ba1 O2 Ca2 9 1_655 180.0
Ca2 O2 Ca2 9_655 1_655 96.880(10)
Ba1 O2 Ca2 9_655 1_655 96.880(10)
Ba1 O2 Ca2 1_655 1_655 0.000(9)
Al1 O2 Ba1 1_545 . 90.0
Cu1 O2 Ba1 . . 90.0
Cu1 O2 Ba1 1_545 . 90.0
Ca2 O2 Ba1 9 . 96.880(10)
Ba1 O2 Ba1 9 . 96.880(10)
Ca2 O2 Ba1 9_655 . 180.000(9)
Ba1 O2 Ba1 9_655 . 180.000(9)
Ba1 O2 Ba1 1_655 . 83.120(10)
Ca2 O2 Ba1 1_655 . 83.120(10)
Cu2 O3 Cu2 1_455 . 166.60(19)
Cu2 O3 Ca1 1_455 1_565 93.99(5)
Cu2 O3 Ca1 . 1_565 93.99(5)
Cu2 O3 Y1 1_455 1_565 93.99(5)
Cu2 O3 Y1 . 1_565 93.99(5)
Ca1 O3 Y1 1_565 1_565 0.0
Cu2 O3 Y1 1_455 . 93.99(5)
Cu2 O3 Y1 . . 93.99(5)
Ca1 O3 Y1 1_565 . 106.70(12)
Y1 O3 Y1 1_565 . 106.70(12)
Cu2 O3 Ba1 1_455 . 84.96(7)
Cu2 O3 Ba1 . . 84.96(7)
Ca1 O3 Ba1 1_565 . 167.77(10)
Y1 O3 Ba1 1_565 . 167.77(10)
Y1 O3 Ba1 . . 85.53(2)
Cu2 O3 Ca2 1_455 1_565 84.96(7)
Cu2 O3 Ca2 . 1_565 84.96(7)
Ca1 O3 Ca2 1_565 1_565 85.53(2)
Y1 O3 Ca2 1_565 1_565 85.53(2)
Y1 O3 Ca2 . 1_565 167.77(10)
Ba1 O3 Ca2 . 1_565 82.24(8)
Cu2 O3 Ba1 1_455 1_565 84.96(7)
Cu2 O3 Ba1 . 1_565 84.96(7)
Ca1 O3 Ba1 1_565 1_565 85.53(2)
Y1 O3 Ba1 1_565 1_565 85.53(2)
Y1 O3 Ba1 . 1_565 167.77(10)
Ba1 O3 Ba1 . 1_565 82.24(8)
Ca2 O3 Ba1 1_565 1_565 0.000(9)

loop_
_geom_bond_atom_site_label_1
_geom_bond_atom_site_label_2
_geom_bond_site_symmetry_2
_geom_bond_distance
Y1 O3 2 2.4053(19)
Y1 O3 1_545 2.4053(19)
Y1 O3 2_655 2.4053(19)
Y1 O3 10_556 2.4053(19)
Y1 O3 9_566 2.4053(19)
Y1 O3 . 2.4053(19)
Y1 O3 10_456 2.4053(19)
Y1 O3 9_556 2.4053(19)
Y1 Cu2 1_445 3.1956(4)
Y1 Cu2 9_666 3.1956(4)
Y1 Cu2 1_455 3.1956(4)
Y1 Cu2 1_545 3.1956(4)
Cu2 O3 2_665 1.9430(4)
Cu2 O3 1_655 1.9430(4)
Cu2 O3 . 1.9430(4)
Cu2 O3 2_655 1.9430(4)
Cu2 O1 9_665 2.343(6)
Cu2 Ca1 1_665 3.1956(4)
Cu2 Y1 1_665 3.1956(4)
Cu2 Y1 1_565 3.1956(4)
Cu2 Ca1 1_565 3.1956(4)
Cu2 Y1 1_655 3.1956(4)
Cu1 O1 . 1.817(6)
Cu1 O1 9_665 1.817(6)
Cu1 O2 2_655 1.9297
Cu1 O2 2 1.9297
Cu1 O2 . 1.9297
Cu1 O2 1_565 1.9297
Cu1 Ca2 9 3.4907(3)
Cu1 Ba1 9 3.4907(3)
Cu1 Ba1 1_665 3.4907(3)
Cu1 Ca2 1_665 3.4907(3)
Cu1 Ca2 9_565 3.4907(3)
Cu1 Ca2 9_655 3.4907(3)
Ba1 O1 9 2.7526(8)
Ba1 O1 9_665 2.7526(8)
Ba1 O1 9_565 2.7526(8)
Ba1 O1 9_655 2.7526(8)
Ba1 O2 2_545 2.9088(3)
Ba1 O2 1_455 2.9088(3)
Ba1 O2 2 2.9088(3)
Ba1 O2 . 2.9088(3)
Ba1 O3 . 2.934(2)
Ba1 O3 2_655 2.934(2)
Ba1 O3 2 2.934(2)
Ba1 O3 1_545 2.934(2)
O1 Cu2 9_665 2.343(6)
O1 Ca2 9 2.7526(8)
O1 Ba1 9 2.7526(8)
O1 Ca2 9_665 2.7526(8)
O1 Ba1 9_665 2.7526(8)
O1 Ba1 9_565 2.7526(8)
O1 Ba1 9_655 2.7526(8)
O1 Ca2 9_655 2.7526(8)
O1 Ca2 9_565 2.7526(8)
O2 Al1 1_545 1.9297
O2 Cu1 1_545 1.9297
O2 Ca2 9 2.9088(3)
O2 Ba1 9 2.9088(3)
O2 Ca2 9_655 2.9088(3)
O2 Ba1 9_655 2.9088(3)
O2 Ba1 1_655 2.9088(3)
O2 Ca2 1_655 2.9088(3)
O3 Cu2 1_455 1.9430(4)
O3 Ca1 1_565 2.4053(19)
O3 Y1 1_565 2.4053(19)
O3 Ca2 1_565 2.934(2)
O3 Ba1 1_565 2.934(2)
